data_4074449
loop_
_publ_author_name
'Tian, Xin'
'Goddard, Richard'
'P\"orschke, Klaus-Richard'

_publ_section_title
;
 (\b-Diketiminato)palladium Complexes
;
_journal_issue 25
_journal_name_full Organometallics
_journal_page_first 5854
_journal_paper_doi 10.1021/om0606486
_journal_volume 25
_journal_year 2006
_chemical_compound_source 'pentane at -40 degrees'
_chemical_formula_moiety 'C22 H42 N4 Pd'
_chemical_formula_sum 'C22 H42 N4 Pd'
_chemical_formula_weight 469.00
_chemical_name_systematic
; 
 bis[2-(isopropylamino)-4-(isopropylimino)-pent-2-ene-N,N']
 palladium(ii)
;
_chemical_temperature_decomposition 426
_space_group_IT_number 2
_symmetry_cell_setting triclinic
_symmetry_Int_Tables_number 2
_symmetry_space_group_name_Hall '-P 1'
_symmetry_space_group_name_H-M 'P -1'
_atom_sites_solution_hydrogens geom
_atom_sites_solution_primary direct
_atom_sites_solution_secondary difmap
_audit_creation_date 2006-07-04
_cell_angle_alpha 78.659(1)
_cell_angle_beta 82.887(1)
_cell_angle_gamma 65.204(1)
_cell_formula_units_Z 2
_cell_length_a 8.1121(2)
_cell_length_b 9.6711(3)
_cell_length_c 16.6998(4)
_cell_measurement_reflns_used 22243
_cell_measurement_temperature 100
_cell_measurement_theta_max 31.51
_cell_measurement_theta_min 2.91
_cell_volume 1164.88(5)
_computing_cell_refinement 'Denzo / Scalepack (Otwinowski 1997)'
_computing_data_collection 'Collect software (Nonius, 1998)'
_computing_data_reduction 'Denzo / Scalepack (Otwinowski 1997)'
_computing_molecular_graphics 'DIAMOND (Crystal Impact GbR, 2005)'
_computing_structure_refinement 'SHELXL-97 (Sheldrick, 1997)'
_computing_structure_solution 'SHELXS-97 (Sheldrick, 1990)'
_diffrn_ambient_temperature 100
_diffrn_measured_fraction_theta_full 0.976
_diffrn_measured_fraction_theta_max 0.976
_diffrn_measurement_device_type 'Nonius KappaCCD'
_diffrn_measurement_method 'CCD \w-scan'
_diffrn_radiation_monochromator graphite
_diffrn_radiation_source '0.3 mm focus rotating anode'
_diffrn_radiation_type MoK\a
_diffrn_radiation_wavelength 0.71073
_diffrn_reflns_av_R_equivalents 0.0352
_diffrn_reflns_av_sigmaI/netI 0.0289
_diffrn_reflns_limit_h_max 11
_diffrn_reflns_limit_h_min -11
_diffrn_reflns_limit_k_max 14
_diffrn_reflns_limit_k_min -14
_diffrn_reflns_limit_l_max 24
_diffrn_reflns_limit_l_min -24
_diffrn_reflns_number 26528
_diffrn_reflns_theta_full 31.48
_diffrn_reflns_theta_max 31.48
_diffrn_reflns_theta_min 3.14
_diffrn_standards_decay_% 0.0
_diffrn_standards_number 0
_exptl_absorpt_coefficient_mu 0.810
_exptl_absorpt_correction_T_max 1.0
_exptl_absorpt_correction_T_min 0.7480
_exptl_absorpt_correction_type multi-scan
_exptl_absorpt_process_details 'Scalepack, Otwinowski (1997)'
_exptl_crystal_colour red-orange
_exptl_crystal_density_diffrn 1.337
_exptl_crystal_density_meas ?
_exptl_crystal_density_method none
_exptl_crystal_description prism
_exptl_crystal_F_000 496
_exptl_crystal_size_max 0.19
_exptl_crystal_size_mid 0.18
_exptl_crystal_size_min 0.12
_refine_diff_density_max 0.783
_refine_diff_density_min -0.808
_refine_diff_density_rms 0.098
_refine_ls_extinction_method none
_refine_ls_goodness_of_fit_ref 1.115
_refine_ls_hydrogen_treatment constr
_refine_ls_matrix_type full
_refine_ls_number_parameters 247
_refine_ls_number_reflns 7540
_refine_ls_number_restraints 0
_refine_ls_restrained_S_all 1.115
_refine_ls_R_factor_all 0.0300
_refine_ls_R_factor_gt 0.0285
_refine_ls_shift/su_max 0.001
_refine_ls_shift/su_mean 0.000
_refine_ls_structure_factor_coef Fsqd
_refine_ls_weighting_details 'calc w=1/[\s^2^(Fo^2^)+(0.0274P)^2^+1.4660P] where P=(Fo^2^+2Fc^2^)/3'
_refine_ls_weighting_scheme calc
_refine_ls_wR_factor_gt 0.0759
_refine_ls_wR_factor_ref 0.0769
_reflns_number_gt 7091
_reflns_number_total 7540
_reflns_threshold_expression I>2\s(I)
_cod_data_source_file om0606486si20060718_110644.cif
_cod_data_source_block 2
_cod_depositor_comments
;
The following automatic conversions were performed:

'_chemical_melting_point' tag was changed to
'_chemical_temperature_decomposition' since the value had been '426
decomposition'. The value '426 decomposition' was changed to
'426'.

'_geom_angle_publ_flag' value 'N' changed to 'n' according to
/home/saulius/struct/CIF-dictionaries/cif_core.dic dictionary named
'cif_core.dic' version 2.4.1 from 2010-06-29 (2 times).

Automatic conversion script
Id: cif_fix_values 1715 2011-07-08 13:25:40Z adriana 

The following automatic conversions were performed:

'_exptl_crystal_density_meas' value 'none' was changed to '?' - the
value is perceived as not measured.

Automatic conversion script
Id: cif_fix_values 3008 2015-01-20 13:52:24Z robertas 
;
_cod_database_code 4074449

loop_
_symmetry_equiv_pos_as_xyz
'x, y, z'
'-x, -y, -z'

loop_
_atom_site_label
_atom_site_type_symbol
_atom_site_fract_x
_atom_site_fract_y
_atom_site_fract_z
_atom_site_U_iso_or_equiv
_atom_site_adp_type
_atom_site_occupancy
_atom_site_symmetry_multiplicity
_atom_site_calc_flag
_atom_site_refinement_flags
C1 C 0.8280(2) -0.1745(2) 0.32226(11) 0.0182(3) Uani 1 1 d .
H1A H 0.9482 -0.2314 0.3010 0.027 Uiso 1 1 calc R
H1B H 0.7533 -0.1081 0.2781 0.027 Uiso 1 1 calc R
H1C H 0.7767 -0.2451 0.3501 0.027 Uiso 1 1 calc R
C2 C 0.8370(2) -0.07782(17) 0.38169(9) 0.0113(2) Uani 1 1 d .
C3 C 0.6711(2) 0.01351(18) 0.41907(10) 0.0125(3) Uani 1 1 d .
H3 H 0.5787 -0.0215 0.4307 0.015 Uiso 1 1 calc R
C4 C 0.64331(19) 0.15678(17) 0.43907(9) 0.0108(2) Uani 1 1 d .
C5 C 0.4488(2) 0.27696(19) 0.43967(11) 0.0166(3) Uani 1 1 d .
H5A H 0.4457 0.3691 0.4544 0.025 Uiso 1 1 calc R
H5B H 0.3754 0.2376 0.4787 0.025 Uiso 1 1 calc R
H5C H 0.4022 0.3002 0.3863 0.025 Uiso 1 1 calc R
C6 C 1.1474(2) -0.12038(18) 0.33444(9) 0.0133(3) Uani 1 1 d .
H6 H 1.0995 -0.1126 0.2819 0.016 Uiso 1 1 calc R
C7 C 1.2345(3) -0.0051(2) 0.32416(12) 0.0225(3) Uani 1 1 d .
H7A H 1.1439 0.0976 0.3098 0.034 Uiso 1 1 calc R
H7B H 1.3286 -0.0273 0.2816 0.034 Uiso 1 1 calc R
H7C H 1.2858 -0.0130 0.3745 0.034 Uiso 1 1 calc R
C8 C 1.2899(3) -0.2842(2) 0.35659(11) 0.0240(4) Uani 1 1 d .
H8A H 1.2339 -0.3559 0.3626 0.036 Uiso 1 1 calc R
H8B H 1.3416 -0.2935 0.4071 0.036 Uiso 1 1 calc R
H8C H 1.3839 -0.3065 0.3140 0.036 Uiso 1 1 calc R
C9 C 0.7655(2) 0.34864(17) 0.43124(9) 0.0108(2) Uani 1 1 d .
H9 H 0.6562 0.4162 0.4591 0.013 Uiso 1 1 calc R
C10 C 0.9301(2) 0.36416(19) 0.45625(11) 0.0169(3) Uani 1 1 d .
H10A H 0.9422 0.3319 0.5142 0.025 Uiso 1 1 calc R
H10B H 0.9147 0.4699 0.4423 0.025 Uiso 1 1 calc R
H10C H 1.0374 0.3005 0.4280 0.025 Uiso 1 1 calc R
C11 C 0.7495(2) 0.40086(19) 0.33869(10) 0.0157(3) Uani 1 1 d .
H11A H 0.6457 0.3923 0.3219 0.024 Uiso 1 1 calc R
H11B H 0.8573 0.3368 0.3110 0.024 Uiso 1 1 calc R
H11C H 0.7355 0.5063 0.3252 0.024 Uiso 1 1 calc R
C12 C 0.2140(2) 0.93291(19) 0.08299(11) 0.0179(3) Uani 1 1 d .
H12A H 0.2996 0.9751 0.0580 0.027 Uiso 1 1 calc R
H12B H 0.1892 0.9484 0.1390 0.027 Uiso 1 1 calc R
H12C H 0.1033 0.9837 0.0543 0.027 Uiso 1 1 calc R
C13 C 0.2931(2) 0.76146(17) 0.07932(9) 0.0117(2) Uani 1 1 d .
C14 C 0.1854(2) 0.68069(18) 0.11321(10) 0.0129(3) Uani 1 1 d .
H14 H 0.0594 0.7325 0.1147 0.015 Uiso 1 1 calc R
C15 C 0.2660(2) 0.52124(18) 0.14512(9) 0.0119(3) Uani 1 1 d .
C16 C 0.1675(2) 0.4648(2) 0.21860(11) 0.0191(3) Uani 1 1 d .
H16A H 0.2341 0.3560 0.2353 0.029 Uiso 1 1 calc R
H16B H 0.0479 0.4842 0.2043 0.029 Uiso 1 1 calc R
H16C H 0.1583 0.5184 0.2627 0.029 Uiso 1 1 calc R
C17 C 0.6008(2) 0.74607(17) 0.05634(9) 0.0115(2) Uani 1 1 d .
H17 H 0.5581 0.8557 0.0328 0.014 Uiso 1 1 calc R
C18 C 0.6345(2) 0.7264(2) 0.14702(10) 0.0171(3) Uani 1 1 d .
H18A H 0.5227 0.7823 0.1754 0.026 Uiso 1 1 calc R
H18B H 0.7228 0.7655 0.1523 0.026 Uiso 1 1 calc R
H18C H 0.6789 0.6189 0.1702 0.026 Uiso 1 1 calc R
C19 C 0.7800(2) 0.6565(2) 0.01265(10) 0.0157(3) Uani 1 1 d .
H19A H 0.7612 0.6681 -0.0444 0.024 Uiso 1 1 calc R
H19B H 0.8238 0.5492 0.0361 0.024 Uiso 1 1 calc R
H19C H 0.8678 0.6958 0.0187 0.024 Uiso 1 1 calc R
C20 C 0.5354(2) 0.28113(18) 0.16569(9) 0.0139(3) Uani 1 1 d .
H20 H 0.5006 0.2903 0.2234 0.017 Uiso 1 1 calc R
C21 C 0.5117(3) 0.1409(2) 0.14830(11) 0.0202(3) Uani 1 1 d .
H21A H 0.3863 0.1567 0.1577 0.030 Uiso 1 1 calc R
H21B H 0.5851 0.0502 0.1839 0.030 Uiso 1 1 calc R
H21C H 0.5487 0.1278 0.0924 0.030 Uiso 1 1 calc R
C22 C 0.7351(2) 0.2559(2) 0.15167(11) 0.0184(3) Uani 1 1 d .
H22A H 0.7495 0.3436 0.1630 0.028 Uiso 1 1 calc R
H22B H 0.7733 0.2431 0.0959 0.028 Uiso 1 1 calc R
H22C H 0.8080 0.1650 0.1873 0.028 Uiso 1 1 calc R
N1 N 0.99291(17) -0.07534(15) 0.39484(7) 0.0098(2) Uani 1 1 d .
N2 N 0.78048(16) 0.18873(14) 0.45319(8) 0.0094(2) Uani 1 1 d .
N3 N 0.46049(17) 0.69059(15) 0.04782(8) 0.0100(2) Uani 1 1 d .
N4 N 0.42302(17) 0.42755(15) 0.11568(8) 0.0108(2) Uani 1 1 d .
Pd1 Pd 1.0000 0.0000 0.5000 0.00657(4) Uani 1 2 d S
Pd2 Pd 0.5000 0.5000 0.0000 0.00744(4) Uani 1 2 d S

loop_
_atom_site_aniso_label
_atom_site_aniso_U_11
_atom_site_aniso_U_22
_atom_site_aniso_U_33
_atom_site_aniso_U_23
_atom_site_aniso_U_13
_atom_site_aniso_U_12
C1 0.0211(7) 0.0153(7) 0.0207(7) -0.0069(6) -0.0065(6) -0.0064(6)
C2 0.0136(6) 0.0092(6) 0.0121(6) -0.0012(5) -0.0037(5) -0.0047(5)
C3 0.0099(6) 0.0123(6) 0.0170(7) -0.0021(5) -0.0022(5) -0.0059(5)
C4 0.0080(5) 0.0114(6) 0.0119(6) -0.0011(5) -0.0014(4) -0.0031(5)
C5 0.0084(6) 0.0145(7) 0.0246(8) -0.0033(6) -0.0017(5) -0.0022(5)
C6 0.0127(6) 0.0143(6) 0.0098(6) -0.0027(5) 0.0011(5) -0.0026(5)
C7 0.0188(7) 0.0256(9) 0.0242(8) -0.0079(7) 0.0097(6) -0.0114(7)
C8 0.0205(8) 0.0188(8) 0.0192(8) -0.0039(6) 0.0044(6) 0.0041(6)
C9 0.0114(6) 0.0082(6) 0.0121(6) -0.0013(5) -0.0016(5) -0.0031(5)
C10 0.0190(7) 0.0138(7) 0.0210(7) 0.0018(6) -0.0073(6) -0.0099(6)
C11 0.0175(7) 0.0160(7) 0.0128(6) 0.0016(5) -0.0029(5) -0.0071(6)
C12 0.0161(7) 0.0117(7) 0.0241(8) -0.0062(6) 0.0031(6) -0.0033(5)
C13 0.0115(6) 0.0106(6) 0.0129(6) -0.0041(5) 0.0002(5) -0.0038(5)
C14 0.0103(6) 0.0137(6) 0.0154(6) -0.0049(5) 0.0020(5) -0.0050(5)
C15 0.0135(6) 0.0142(6) 0.0111(6) -0.0042(5) 0.0020(5) -0.0083(5)
C16 0.0209(7) 0.0207(8) 0.0163(7) -0.0040(6) 0.0073(6) -0.0109(6)
C17 0.0127(6) 0.0114(6) 0.0129(6) -0.0037(5) 0.0002(5) -0.0067(5)
C18 0.0192(7) 0.0196(7) 0.0151(7) -0.0069(6) -0.0019(5) -0.0084(6)
C19 0.0120(6) 0.0195(7) 0.0187(7) -0.0074(6) 0.0018(5) -0.0082(6)
C20 0.0184(7) 0.0123(6) 0.0107(6) 0.0000(5) -0.0016(5) -0.0064(5)
C21 0.0297(9) 0.0124(7) 0.0193(7) 0.0016(6) -0.0057(6) -0.0099(6)
C22 0.0165(7) 0.0170(7) 0.0182(7) -0.0010(6) -0.0041(6) -0.0034(6)
N1 0.0100(5) 0.0101(5) 0.0089(5) -0.0030(4) -0.0003(4) -0.0032(4)
N2 0.0076(5) 0.0079(5) 0.0116(5) -0.0015(4) -0.0018(4) -0.0020(4)
N3 0.0101(5) 0.0096(5) 0.0121(5) -0.0044(4) 0.0013(4) -0.0050(4)
N4 0.0127(5) 0.0108(5) 0.0096(5) -0.0020(4) 0.0009(4) -0.0056(4)
Pd1 0.00570(7) 0.00688(7) 0.00677(7) -0.00130(5) -0.00051(4) -0.00205(5)
Pd2 0.00811(7) 0.00760(7) 0.00734(7) -0.00221(5) 0.00066(5) -0.00372(5)

loop_
_atom_type_symbol
_atom_type_description
_atom_type_scat_dispersion_real
_atom_type_scat_dispersion_imag
_atom_type_scat_source
C C 0.0033 0.0016 'International Tables Vol C Tables 4.2.6.8 and 6.1.1.4'
H H 0.0000 0.0000 'International Tables Vol C Tables 4.2.6.8 and 6.1.1.4'
N N 0.0061 0.0033 'International Tables Vol C Tables 4.2.6.8 and 6.1.1.4'
Pd Pd -0.9988 1.0072 'International Tables Vol C Tables 4.2.6.8 and 6.1.1.4'

loop_
_geom_angle_atom_site_label_1
_geom_angle_atom_site_label_2
_geom_angle_atom_site_label_3
_geom_angle
_geom_angle_site_symmetry_1
_geom_angle_site_symmetry_3
_geom_angle_publ_flag
N1 C2 C3 121.96(14) . . y
N1 C2 C1 120.98(14) . . y
C3 C2 C1 117.00(13) . . y
C4 C3 C2 121.02(13) . . y
N2 C4 C3 122.16(13) . . y
N2 C4 C5 121.21(14) . . y
C3 C4 C5 116.56(13) . . y
N1 C6 C8 114.05(13) . . y
N1 C6 C7 108.34(13) . . y
C8 C6 C7 110.14(15) . . y
N2 C9 C10 111.59(12) . . y
N2 C9 C11 110.11(12) . . y
C10 C9 C11 108.37(13) . . y
N3 C13 C14 121.82(14) . . y
N3 C13 C12 120.94(14) . . y
C14 C13 C12 117.19(13) . . y
C13 C14 C15 120.86(14) . . y
N4 C15 C14 122.18(14) . . y
N4 C15 C16 121.26(14) . . y
C14 C15 C16 116.47(14) . . y
N3 C17 C19 111.36(12) . . y
N3 C17 C18 109.78(12) . . y
C19 C17 C18 108.49(13) . . y
N4 C20 C22 109.12(13) . . y
N4 C20 C21 113.57(13) . . y
C22 C20 C21 109.73(14) . . y
C2 N1 C6 120.42(13) . . y
C2 N1 Pd1 115.89(10) . . y
C6 N1 Pd1 123.67(10) . . y
C4 N2 C9 119.22(12) . . y
C4 N2 Pd1 113.95(10) . . y
C9 N2 Pd1 126.77(9) . . y
C13 N3 C17 119.05(12) . . y
C13 N3 Pd2 114.36(10) . . y
C17 N3 Pd2 126.38(9) . . y
C15 N4 C20 120.80(13) . . y
C15 N4 Pd2 116.10(10) . . y
C20 N4 Pd2 123.08(10) . . y
N2 Pd1 N2 179.998(1) . 2_756 y
N2 Pd1 N1 82.85(5) . . y
N2 Pd1 N1 97.15(5) 2_756 . y
N2 Pd1 N1 97.15(5) . 2_756 y
N2 Pd1 N1 82.85(5) 2_756 2_756 y
N1 Pd1 N1 180.00(8) . 2_756 y
N4 Pd2 N4 180.0 2_665 . n
N4 Pd2 N3 82.88(5) 2_665 2_665 y
N4 Pd2 N3 97.12(5) . 2_665 y
N4 Pd2 N3 97.12(5) 2_665 . y
N4 Pd2 N3 82.88(5) . . y
N3 Pd2 N3 180.0 2_665 . n

loop_
_geom_bond_atom_site_label_1
_geom_bond_atom_site_label_2
_geom_bond_distance
_geom_bond_site_symmetry_2
_geom_bond_publ_flag
C1 C2 1.518(2) . y
C2 N1 1.3208(19) . y
C2 C3 1.412(2) . y
C3 C4 1.408(2) . y
C4 N2 1.3309(18) . y
C4 C5 1.518(2) . y
C6 N1 1.4765(19) . y
C6 C8 1.524(2) . y
C6 C7 1.525(3) . y
C9 N2 1.4734(19) . y
C9 C10 1.521(2) . y
C9 C11 1.532(2) . y
C12 C13 1.517(2) . y
C13 N3 1.3320(18) . y
C13 C14 1.404(2) . y
C14 C15 1.417(2) . y
C15 N4 1.3181(19) . y
C15 C16 1.517(2) . y
C17 N3 1.4786(19) . y
C17 C19 1.525(2) . y
C17 C18 1.533(2) . y
C20 N4 1.475(2) . y
C20 C22 1.528(2) . y
C20 C21 1.533(2) . y
N1 Pd1 2.0449(12) . y
N2 Pd1 2.0423(12) . y
N3 Pd2 2.0391(12) . y
N4 Pd2 2.0369(12) . y
Pd1 N2 2.0423(12) 2_756 y
Pd1 N1 2.0450(12) 2_756 y
Pd2 N4 2.0369(12) 2_665 y
Pd2 N3 2.0391(12) 2_665 y
